data_4500584
loop_
_publ_author_name
'Xu, Jing'
'Cheng, Jianwen'
'Su, Weiping'
'Hong, Maochun'

_publ_section_title
;
 Effect of Lanthanide Contraction on Crystal Structures of
 Three-Dimensional Lanthanide Based Metal--Organic Frameworks with
 Thiophene-2,5-Dicarboxylate and Oxalate
;
_journal_issue 6
_journal_name_full 'Crystal Growth &amp; Design'
_journal_page_first 2294
_journal_paper_doi 10.1021/cg101736e
_journal_volume 11
_journal_year 2011
_chemical_formula_sum 'C7 H8 Er O9 S'
_chemical_formula_weight 435.45
_chemical_name_systematic
; 
 ? 
;
_space_group_IT_number 15
_symmetry_cell_setting monoclinic
_symmetry_space_group_name_Hall '-C 2yc'
_symmetry_space_group_name_H-M 'C 1 2/c 1'
_atom_sites_solution_hydrogens geom
_atom_sites_solution_primary direct
_atom_sites_solution_secondary difmap
_audit_creation_method SHELXL-97
_cell_angle_alpha 90.00
_cell_angle_beta 106.392(17)
_cell_angle_gamma 90.00
_cell_formula_units_Z 8
_cell_length_a 19.25(2)
_cell_length_b 9.796(9)
_cell_length_c 12.388(13)
_cell_measurement_reflns_used 3076
_cell_measurement_temperature 293(2)
_cell_measurement_theta_max 27.4758
_cell_measurement_theta_min 2.2060
_cell_volume 2241(4)
_computing_cell_refinement 'CrystalClear (Rigaku Corp., 2000)'
_computing_data_collection 'CrystalClear (Rigaku Corp., 2000)'
_computing_data_reduction 'CrystalClear (Rigaku Corp., 2000)'
_computing_molecular_graphics SHELXTL
_computing_publication_material SHELXTL
_computing_structure_refinement 'SHELXL-97 (Sheldrick, 1997)'
_computing_structure_solution 'SHELXS-97 (Sheldrick, 1990)'
_diffrn_ambient_temperature 293(2)
_diffrn_measured_fraction_theta_full 0.990
_diffrn_measured_fraction_theta_max 0.990
_diffrn_measurement_device_type 'SCXmini CCD'
_diffrn_measurement_method CCD_Profile_fitting
_diffrn_radiation_monochromator graphite
_diffrn_radiation_source 'fine-focus sealed tube'
_diffrn_radiation_type MoK\a
_diffrn_radiation_wavelength 0.71073
_diffrn_reflns_av_R_equivalents 0.0584
_diffrn_reflns_av_sigmaI/netI 0.0818
_diffrn_reflns_limit_h_max 24
_diffrn_reflns_limit_h_min -24
_diffrn_reflns_limit_k_max 12
_diffrn_reflns_limit_k_min -11
_diffrn_reflns_limit_l_max 16
_diffrn_reflns_limit_l_min -16
_diffrn_reflns_number 8439
_diffrn_reflns_theta_full 27.48
_diffrn_reflns_theta_max 27.48
_diffrn_reflns_theta_min 2.21
_diffrn_standards_decay_% none
_diffrn_standards_interval_count none
_diffrn_standards_interval_time none
_diffrn_standards_number none
_exptl_absorpt_coefficient_mu 7.716
_exptl_absorpt_correction_T_max 0.231
_exptl_absorpt_correction_T_min 0.142
_exptl_absorpt_correction_type multi-scan
_exptl_absorpt_process_details 'SADABS (Sheldrick, 1996)'
_exptl_crystal_colour Pink
_exptl_crystal_density_diffrn 2.582
_exptl_crystal_density_method 'not measured'
_exptl_crystal_description Prism
_exptl_crystal_F_000 1648
_exptl_crystal_size_max 0.2800
_exptl_crystal_size_mid 0.2200
_exptl_crystal_size_min 0.1900
_refine_diff_density_max 3.665
_refine_diff_density_min -4.994
_refine_diff_density_rms 0.747
_refine_ls_extinction_method none
_refine_ls_goodness_of_fit_ref 1.049
_refine_ls_hydrogen_treatment constr
_refine_ls_matrix_type full
_refine_ls_number_parameters 159
_refine_ls_number_reflns 2538
_refine_ls_number_restraints 0
_refine_ls_restrained_S_all 1.049
_refine_ls_R_factor_all 0.0681
_refine_ls_R_factor_gt 0.0419
_refine_ls_shift/su_max 0.004
_refine_ls_shift/su_mean 0.000
_refine_ls_structure_factor_coef Fsqd
_refine_ls_weighting_details 'calc w=1/[\s^2^(Fo^2^)+(0.1113P)^2^+0.0000P] where P=(Fo^2^+2Fc^2^)/3'
_refine_ls_weighting_scheme calc
_refine_ls_wR_factor_gt 0.1251
_refine_ls_wR_factor_ref 0.1989
_reflns_number_gt 1777
_reflns_number_total 2538
_reflns_threshold_expression >2sigma(I)
_cod_data_source_file cg101736e_si_006.cif
_cod_data_source_block 1
_cod_depositor_comments
;
The following automatic conversions were performed:

'_symmetry_cell_setting' value 'Monoclinic' changed to 'monoclinic'
according to /home/saulius/struct/CIF-dictionaries/cif_core.dic
dictionary named 'cif_core.dic' version 2.4.1 from
2010-06-29.

'_exptl_absorpt_correction_type' value 'Multi-scan'
changed to 'multi-scan' according to
/home/saulius/struct/CIF-dictionaries/cif_core.dic dictionary named
'cif_core.dic' version 2.4.1 from 2010-06-29.

Automatic conversion script
Id: cif_fix_values 1715 2011-07-08 13:25:40Z adriana 
;
_cod_original_sg_symbol_H-M C2/c
_cod_database_code 4500584

loop_
_symmetry_equiv_pos_as_xyz
'x, y, z'
'-x, y, -z+1/2'
'x+1/2, y+1/2, z'
'-x+1/2, y+1/2, -z+1/2'
'-x, -y, -z'
'x, -y, z-1/2'
'-x+1/2, -y+1/2, -z'
'x+1/2, -y+1/2, z-1/2'

loop_
_atom_site_label
_atom_site_type_symbol
_atom_site_fract_x
_atom_site_fract_y
_atom_site_fract_z
_atom_site_U_iso_or_equiv
_atom_site_adp_type
_atom_site_occupancy
_atom_site_symmetry_multiplicity
_atom_site_calc_flag
_atom_site_refinement_flags
Er1 Er 0.5000 0.01937(6) 0.7500 0.0144(3) Uani 1 2 d S
Er2 Er 0.0000 0.01857(6) 0.7500 0.0169(3) Uani 1 2 d S
S S 0.24062(12) 0.3498(3) 0.7009(2) 0.0299(6) Uani 1 1 d .
O1 O 0.4174(3) 0.1801(7) 0.6697(5) 0.0259(14) Uani 1 1 d .
O2 O 0.3944(3) 0.3932(7) 0.7135(6) 0.0310(16) Uani 1 1 d .
O3 O 0.0525(3) 0.1720(7) 0.6602(6) 0.0286(15) Uani 1 1 d .
O4 O 0.0932(3) 0.3768(7) 0.7299(5) 0.0271(15) Uani 1 1 d .
O5 O 0.4575(3) 0.1184(6) 0.8980(5) 0.0229(14) Uani 1 1 d .
O6 O 0.4497(3) 0.0896(6) 1.0731(5) 0.0241(14) Uani 1 1 d .
O7 O -0.0013(4) -0.1018(6) 0.9156(5) 0.0314(15) Uani 1 1 d .
H7A H 0.0273 -0.0788 0.9787 0.038 Uiso 1 1 d R
H7B H -0.0304 -0.1681 0.9118 0.038 Uiso 1 1 d R
O8 O 0.0927(3) 0.1295(7) 0.9025(5) 0.0322(16) Uani 1 1 d .
H8A H 0.1008 0.1009 0.9698 0.039 Uiso 1 1 d R
H8B H 0.1166 0.1965 0.8880 0.039 Uiso 1 1 d R
O9 O 0.2503(10) 0.1465(18) 0.9378(15) 0.159(7) Uiso 1 1 d .
H9A H 0.2078 0.1147 0.9125 0.191 Uiso 1 1 d R
H9B H 0.2723 0.1342 0.8878 0.191 Uiso 1 1 d R
C1 C 0.2982(5) 0.2367(9) 0.6629(8) 0.0209(19) Uani 1 1 d .
C2 C 0.2641(5) 0.1196(10) 0.6213(8) 0.028(2) Uani 1 1 d .
H2A H 0.2866 0.0475 0.5958 0.033 Uiso 1 1 calc R
C3 C 0.1905(4) 0.1180(9) 0.6206(8) 0.026(2) Uani 1 1 d .
H3A H 0.1590 0.0455 0.5945 0.031 Uiso 1 1 calc R
C4 C 0.1716(5) 0.2354(9) 0.6630(8) 0.024(2) Uani 1 1 d .
C5 C 0.3756(5) 0.2723(9) 0.6821(8) 0.0217(19) Uani 1 1 d .
C6 C 0.1008(4) 0.2646(9) 0.6855(7) 0.0198(19) Uani 1 1 d .
C7 C 0.4724(4) 0.0600(8) 0.9915(7) 0.0169(17) Uani 1 1 d .

loop_
_atom_site_aniso_label
_atom_site_aniso_U_11
_atom_site_aniso_U_22
_atom_site_aniso_U_33
_atom_site_aniso_U_23
_atom_site_aniso_U_13
_atom_site_aniso_U_12
Er1 0.0172(4) 0.0113(4) 0.0163(4) 0.000 0.0072(3) 0.000
Er2 0.0168(4) 0.0123(4) 0.0232(4) 0.000 0.0082(3) 0.000
S 0.0218(10) 0.0200(13) 0.0516(16) -0.0121(13) 0.0166(9) -0.0048(9)
O1 0.025(3) 0.025(4) 0.030(3) 0.005(3) 0.011(3) 0.009(3)
O2 0.022(3) 0.027(4) 0.046(4) -0.010(4) 0.014(3) -0.012(3)
O3 0.026(3) 0.023(4) 0.039(4) 0.005(3) 0.013(3) -0.002(3)
O4 0.023(3) 0.021(4) 0.038(4) -0.004(3) 0.009(3) 0.007(3)
O5 0.027(3) 0.022(4) 0.022(3) 0.005(3) 0.010(2) 0.005(3)
O6 0.031(3) 0.021(4) 0.023(3) 0.000(3) 0.011(2) 0.004(3)
O7 0.049(4) 0.021(4) 0.028(3) 0.001(3) 0.016(3) -0.003(3)
O8 0.029(3) 0.032(4) 0.033(4) -0.002(3) 0.005(3) -0.003(3)
C1 0.021(4) 0.021(5) 0.028(5) 0.002(4) 0.019(4) -0.001(3)
C2 0.024(4) 0.026(6) 0.036(5) -0.003(5) 0.012(4) 0.004(4)
C3 0.020(4) 0.019(5) 0.038(5) -0.004(4) 0.007(3) 0.001(3)
C4 0.021(4) 0.017(5) 0.034(5) -0.001(4) 0.009(4) -0.002(3)
C5 0.023(4) 0.024(5) 0.021(4) 0.003(4) 0.012(3) -0.006(4)
C6 0.015(4) 0.022(5) 0.023(5) 0.003(4) 0.006(3) 0.002(3)
C7 0.014(4) 0.010(4) 0.025(4) -0.009(4) 0.004(3) -0.001(3)

loop_
_atom_type_symbol
_atom_type_description
_atom_type_scat_dispersion_real
_atom_type_scat_dispersion_imag
_atom_type_scat_source
C C 0.0033 0.0016 'International Tables Vol C Tables 4.2.6.8 and 6.1.1.4'
O O 0.0106 0.0060 'International Tables Vol C Tables 4.2.6.8 and 6.1.1.4'
S S 0.1246 0.1234 'International Tables Vol C Tables 4.2.6.8 and 6.1.1.4'
Er Er -0.2586 4.9576 'International Tables Vol C Tables 4.2.6.8 and 6.1.1.4'
H H 0.0000 0.0000 'International Tables Vol C Tables 4.2.6.8 and 6.1.1.4'

loop_
_geom_angle_atom_site_label_1
_geom_angle_atom_site_label_2
_geom_angle_atom_site_label_3
_geom_angle
_geom_angle_site_symmetry_1
_geom_angle_site_symmetry_3
O1 Er1 O1 91.6(3) 2_656 .
O1 Er1 O4 89.9(2) 2_656 3_545
O1 Er1 O4 146.5(2) . 3_545
O1 Er1 O4 146.5(2) 2_656 4_546
O1 Er1 O4 89.9(2) . 4_546
O4 Er1 O4 106.8(4) 3_545 4_546
O1 Er1 O6 140.3(2) 2_656 6
O1 Er1 O6 81.6(2) . 6
O4 Er1 O6 76.1(2) 3_545 6
O4 Er1 O6 72.9(2) 4_546 6
O1 Er1 O6 81.6(2) 2_656 5_657
O1 Er1 O6 140.3(2) . 5_657
O4 Er1 O6 72.9(2) 3_545 5_657
O4 Er1 O6 76.1(2) 4_546 5_657
O6 Er1 O6 126.8(3) 6 5_657
O1 Er1 O5 73.0(2) 2_656 2_656
O1 Er1 O5 74.5(2) . 2_656
O4 Er1 O5 74.0(2) 3_545 2_656
O4 Er1 O5 139.0(2) 4_546 2_656
O6 Er1 O5 67.6(2) 6 2_656
O6 Er1 O5 137.9(2) 5_657 2_656
O1 Er1 O5 74.5(2) 2_656 .
O1 Er1 O5 73.0(2) . .
O4 Er1 O5 139.0(2) 3_545 .
O4 Er1 O5 74.0(2) 4_546 .
O6 Er1 O5 137.9(2) 6 .
O6 Er1 O5 67.6(2) 5_657 .
O5 Er1 O5 132.6(3) 2_656 .
O3 Er2 O3 97.1(3) . 2_556
O3 Er2 O2 138.2(2) . 3_445
O3 Er2 O2 87.7(2) 2_556 3_445
O3 Er2 O2 87.7(2) . 4_546
O3 Er2 O2 138.2(2) 2_556 4_546
O2 Er2 O2 115.7(4) 3_445 4_546
O3 Er2 O7 77.9(2) . 2_556
O3 Er2 O7 150.2(2) 2_556 2_556
O2 Er2 O7 77.9(2) 3_445 2_556
O2 Er2 O7 71.4(2) 4_546 2_556
O3 Er2 O7 150.2(2) . .
O3 Er2 O7 77.9(2) 2_556 .
O2 Er2 O7 71.4(2) 3_445 .
O2 Er2 O7 77.9(2) 4_546 .
O7 Er2 O7 120.4(3) 2_556 .
O3 Er2 O8 76.0(2) . .
O3 Er2 O8 69.9(2) 2_556 .
O2 Er2 O8 142.6(2) 3_445 .
O2 Er2 O8 71.1(2) 4_546 .
O7 Er2 O8 134.6(2) 2_556 .
O7 Er2 O8 74.8(2) . .
O3 Er2 O8 69.9(2) . 2_556
O3 Er2 O8 76.0(2) 2_556 2_556
O2 Er2 O8 71.1(2) 3_445 2_556
O2 Er2 O8 142.6(2) 4_546 2_556
O7 Er2 O8 74.8(2) 2_556 2_556
O7 Er2 O8 134.6(2) . 2_556
O8 Er2 O8 127.5(3) . 2_556
C4 S C1 90.8(4) . .
C5 O1 Er1 148.0(6) . .
C5 O2 Er2 135.8(6) . 3
C6 O3 Er2 138.2(6) . .
C6 O4 Er1 139.2(6) . 3_455
C7 O5 Er1 118.8(5) . .
C7 O6 Er1 119.9(5) . 5_657
Er2 O7 H7A 120.1 . .
Er2 O7 H7B 119.9 . .
H7A O7 H7B 120.0 . .
Er2 O8 H8A 120.1 . .
Er2 O8 H8B 119.9 . .
H8A O8 H8B 120.0 . .
H9A O9 H9B 107.7 . .
C2 C1 C5 128.4(8) . .
C2 C1 S 111.6(6) . .
C5 C1 S 120.0(7) . .
C1 C2 C3 113.1(8) . .
C1 C2 H2A 123.5 . .
C3 C2 H2A 123.5 . .
C4 C3 C2 111.4(8) . .
C4 C3 H3A 124.3 . .
C2 C3 H3A 124.3 . .
C3 C4 C6 126.4(8) . .
C3 C4 S 113.1(7) . .
C6 C4 S 120.3(7) . .
O1 C5 O2 125.2(8) . .
O1 C5 C1 117.6(8) . .
O2 C5 C1 117.1(8) . .
O4 C6 O3 124.3(8) . .
O4 C6 C4 118.4(8) . .
O3 C6 C4 117.3(8) . .
O6 C7 O5 127.2(7) . .
O6 C7 C7 116.6(9) . 5_657
O5 C7 C7 116.2(8) . 5_657

loop_
_geom_bond_atom_site_label_1
_geom_bond_atom_site_label_2
_geom_bond_distance
_geom_bond_site_symmetry_2
Er1 O1 2.259(6) 2_656
Er1 O1 2.259(6) .
Er1 O4 2.341(6) 3_545
Er1 O4 2.341(6) 4_546
Er1 O6 2.383(6) 6
Er1 O6 2.383(6) 5_657
Er1 O5 2.412(6) 2_656
Er1 O5 2.412(6) .
Er2 O3 2.270(6) .
Er2 O3 2.270(6) 2_556
Er2 O2 2.307(6) 3_445
Er2 O2 2.307(6) 4_546
Er2 O7 2.373(6) 2_556
Er2 O7 2.373(6) .
Er2 O8 2.455(6) .
Er2 O8 2.455(6) 2_556
S C4 1.699(9) .
S C1 1.725(8) .
O1 C5 1.247(10) .
O2 C5 1.267(11) .
O2 Er2 2.307(6) 3
O3 C6 1.274(10) .
O4 C6 1.257(11) .
O4 Er1 2.341(6) 3_455
O5 C7 1.250(10) .
O6 C7 1.244(10) .
O6 Er1 2.383(6) 5_657
O7 H7A 0.8500 .
O7 H7B 0.8499 .
O8 H8A 0.8500 .
O8 H8B 0.8500 .
O9 H9A 0.8500 .
O9 H9B 0.8500 .
C1 C2 1.350(13) .
C1 C5 1.482(12) .
C2 C3 1.414(11) .
C2 H2A 0.9300 .
C3 C4 1.356(12) .
C3 H3A 0.9300 .
C4 C6 1.493(12) .
C7 C7 1.558(15) 5_657

loop_
_geom_hbond_atom_site_label_D
_geom_hbond_atom_site_label_H
_geom_hbond_atom_site_label_A
_geom_hbond_distance_DH
_geom_hbond_distance_HA
_geom_hbond_distance_DA
_geom_hbond_angle_DHA
_geom_hbond_site_symmetry_A
O7 H7A O7 0.85 2.34 2.880(13) 122.0 5_557
O7 H7A O3 0.85 2.35 2.992(9) 133.1 6_556
O7 H7B O5 0.85 2.11 2.844(9) 145.0 3_445
O8 H8A O7 0.85 2.69 3.236(9) 123.7 5_557
O8 H8B O4 0.85 2.58 3.234(10) 134.5 .
O9 H9A O8 0.85 2.19 2.946(18) 148.5 .
